data_4108990
loop_
_publ_author_name
'Masaaki Suzuki'
'Atsuhiro Osuka'

_publ_section_title
;
 Cross-Bridging Reaction of 5,20-Diethynyl Substituted Hexaphyrins to
 Vinylene-Bridged Hexaphyrins
;
_journal_name_full 'Journal of the American Chemical Society'
_journal_page_first 464
_journal_page_last 465
_journal_paper_doi 10.1021/ja067102v
_journal_volume 129
_journal_year 2007
_chemical_formula_sum 'C76 H56 F20 N6 Si2'
_chemical_formula_weight 1489.45
_chemical_name_systematic
; 
 ? 
;
_space_group_IT_number 2
_symmetry_cell_setting triclinic
_symmetry_Int_Tables_number 2
_symmetry_space_group_name_Hall '-P 1'
_symmetry_space_group_name_H-M 'P -1'
_atom_sites_solution_hydrogens geom
_atom_sites_solution_primary direct
_atom_sites_solution_secondary difmap
_audit_creation_method SHELXL-97
_cell_angle_alpha 95.39(2)
_cell_angle_beta 103.75(2)
_cell_angle_gamma 96.10(2)
_cell_formula_units_Z 1
_cell_length_a 8.390(5)
_cell_length_b 13.865(9)
_cell_length_c 15.169(7)
_cell_measurement_temperature 293(2)
_cell_volume 1691.3(17)
_computing_structure_refinement 'SHELXL-97 (Sheldrick, 1997)'
_computing_structure_solution 'SHELXS-97 (Sheldrick, 1990)'
_diffrn_ambient_temperature 293(2)
_diffrn_detector_area_resol_mean 10.00
_diffrn_measured_fraction_theta_full 0.972
_diffrn_measured_fraction_theta_max 0.972
_diffrn_measurement_device_type 'Rigaku RAXIS-RAPID'
_diffrn_measurement_method \w
_diffrn_radiation_monochromator graphite
_diffrn_radiation_source 'fine-focus sealed tube'
_diffrn_radiation_type MoK\a
_diffrn_radiation_wavelength 0.71075
_diffrn_reflns_av_R_equivalents 0.0599
_diffrn_reflns_av_sigmaI/netI 0.0780
_diffrn_reflns_limit_h_max 9
_diffrn_reflns_limit_h_min -10
_diffrn_reflns_limit_k_max 17
_diffrn_reflns_limit_k_min -17
_diffrn_reflns_limit_l_max 19
_diffrn_reflns_limit_l_min -17
_diffrn_reflns_number 16131
_diffrn_reflns_theta_full 27.47
_diffrn_reflns_theta_max 27.47
_diffrn_reflns_theta_min 2.99
_diffrn_standards_number 7727
_exptl_absorpt_coefficient_mu 0.158
_exptl_absorpt_correction_type none
_exptl_crystal_colour gold
_exptl_crystal_density_diffrn 1.462
_exptl_crystal_description prism
_exptl_crystal_F_000 762
_exptl_crystal_size_max 0.70
_exptl_crystal_size_mid 0.20
_exptl_crystal_size_min 0.05
_refine_diff_density_max 0.874
_refine_diff_density_min -0.468
_refine_diff_density_rms 0.085
_refine_ls_extinction_method none
_refine_ls_goodness_of_fit_ref 1.072
_refine_ls_hydrogen_treatment refall
_refine_ls_matrix_type full
_refine_ls_number_parameters 470
_refine_ls_number_reflns 7507
_refine_ls_number_restraints 0
_refine_ls_restrained_S_all 1.072
_refine_ls_R_factor_all 0.1085
_refine_ls_R_factor_gt 0.0733
_refine_ls_shift/su_max 0.058
_refine_ls_shift/su_mean 0.005
_refine_ls_structure_factor_coef Fsqd
_refine_ls_weighting_details 'calc w=1/[\s^2^(Fo^2^)+(0.1166P)^2^+0.6226P] where P=(Fo^2^+2Fc^2^)/3'
_refine_ls_weighting_scheme calc
_refine_ls_wR_factor_gt 0.1976
_refine_ls_wR_factor_ref 0.2220
_reflns_number_gt 4904
_reflns_number_total 7507
_reflns_threshold_expression >2sigma(I)
_cod_data_source_file ja067102vsi20061213_025143.cif
_cod_data_source_block shelxl
_cod_original_cell_volume 1691.2(17)
_cod_database_code 4108990

loop_
_symmetry_equiv_pos_as_xyz
'x, y, z'
'-x, -y, -z'

loop_
_atom_site_label
_atom_site_type_symbol
_atom_site_fract_x
_atom_site_fract_y
_atom_site_fract_z
_atom_site_U_iso_or_equiv
_atom_site_adp_type
_atom_site_occupancy
_atom_site_symmetry_multiplicity
_atom_site_calc_flag
_atom_site_refinement_flags
Si1 Si 0.80197(11) -0.20561(6) 0.13470(6) 0.0304(2) Uani 1 1 d .
F1 F -0.1484(3) 0.17848(16) 0.16327(14) 0.0504(5) Uani 1 1 d .
F2 F -0.1996(3) 0.33905(19) 0.07951(14) 0.0640(7) Uani 1 1 d .
F3 F 0.0327(4) 0.49836(17) 0.12219(17) 0.0682(8) Uani 1 1 d .
F4 F 0.3203(3) 0.49639(16) 0.25134(19) 0.0638(7) Uani 1 1 d .
F5 F 0.3714(2) 0.33731(14) 0.33547(14) 0.0448(5) Uani 1 1 d .
F6 F 0.1865(3) -0.40265(14) 0.41567(13) 0.0450(5) Uani 1 1 d .
F7 F 0.1581(3) -0.58499(14) 0.46036(17) 0.0579(6) Uani 1 1 d .
F8 F 0.2022(3) -0.61570(14) 0.63908(18) 0.0627(7) Uani 1 1 d .
F9 F 0.2931(3) -0.46137(16) 0.77264(15) 0.0554(6) Uani 1 1 d .
F10 F 0.3386(2) -0.27972(13) 0.73056(12) 0.0396(4) Uani 1 1 d .
N1 N -0.0587(3) 0.21417(17) 0.37762(17) 0.0288(5) Uani 1 1 d .
N2 N 0.3171(3) 0.03148(17) 0.33271(17) 0.0288(5) Uani 1 1 d .
H7 H 0.2804 0.0090 0.3761 0.035 Uiso 1 1 calc R
N3 N 0.3821(3) -0.12699(17) 0.44329(16) 0.0287(5) Uani 1 1 d .
C1 C -0.1606(4) 0.1746(2) 0.42563(19) 0.0273(6) Uani 1 1 d .
C2 C -0.1378(4) 0.0719(2) 0.4344(2) 0.0284(6) Uani 1 1 d .
H1 H -0.1948 0.0286 0.4631 0.034 Uiso 1 1 calc R
C3 C -0.0182(4) 0.0530(2) 0.3924(2) 0.0291(6) Uani 1 1 d .
H2 H 0.0255 -0.0056 0.3872 0.035 Uiso 1 1 calc R
C4 C 0.0296(4) 0.1434(2) 0.35661(19) 0.0271(6) Uani 1 1 d .
C5 C 0.1389(4) 0.1625(2) 0.30118(19) 0.0278(6) Uani 1 1 d .
C6 C 0.2632(4) 0.1082(2) 0.2869(2) 0.0293(6) Uani 1 1 d .
C7 C 0.3589(4) 0.1230(2) 0.2214(2) 0.0353(7) Uani 1 1 d .
H3 H 0.3499 0.1705 0.1817 0.042 Uiso 1 1 calc R
C8 C 0.4651(4) 0.0552(2) 0.2275(2) 0.0346(7) Uani 1 1 d .
H4 H 0.5414 0.0475 0.1927 0.041 Uiso 1 1 calc R
C9 C 0.4380(4) -0.0022(2) 0.2975(2) 0.0290(6) Uani 1 1 d .
C10 C 0.5223(4) -0.0813(2) 0.3247(2) 0.0285(6) Uani 1 1 d .
C11 C 0.4985(4) -0.1370(2) 0.3947(2) 0.0293(6) Uani 1 1 d .
C12 C 0.5821(4) -0.2198(2) 0.4178(2) 0.0379(7) Uani 1 1 d .
H5 H 0.6697 -0.2398 0.3961 0.046 Uiso 1 1 calc R
C13 C 0.5091(4) -0.2627(2) 0.4768(2) 0.0372(7) Uani 1 1 d .
H6 H 0.5358 -0.3189 0.5028 0.045 Uiso 1 1 calc R
C14 C 0.3819(4) -0.2059(2) 0.4922(2) 0.0293(6) Uani 1 1 d .
C15 C 0.2712(4) -0.2312(2) 0.5456(2) 0.0289(6) Uani 1 1 d .
C16 C 0.1147(4) 0.2514(2) 0.2517(2) 0.0314(7) Uani 1 1 d .
C17 C -0.0304(4) 0.2557(2) 0.1867(2) 0.0371(7) Uani 1 1 d .
C18 C -0.0595(5) 0.3379(3) 0.1425(2) 0.0467(9) Uani 1 1 d .
C19 C 0.0582(5) 0.4189(3) 0.1643(3) 0.0474(9) Uani 1 1 d .
C20 C 0.2046(5) 0.4180(2) 0.2290(3) 0.0448(9) Uani 1 1 d .
C21 C 0.2299(4) 0.3344(2) 0.2714(2) 0.0339(7) Uani 1 1 d .
C22 C 0.6306(4) -0.1138(2) 0.2713(2) 0.0302(6) Uani 1 1 d .
C23 C 0.7111(4) -0.1474(2) 0.2223(2) 0.0332(7) Uani 1 1 d .
C24 C 0.7456(7) -0.1357(3) 0.0354(3) 0.0695(14) Uani 1 1 d .
H8 H 0.7893 -0.1648 -0.0139 0.083 Uiso 1 1 calc R
C25 C 0.5521(6) -0.1454(4) -0.0002(3) 0.0806(17) Uani 1 1 d .
H9 H 0.5072 -0.2133 -0.0139 0.097 Uiso 1 1 calc R
H10 H 0.5241 -0.1140 -0.0546 0.097 Uiso 1 1 calc R
H11 H 0.5066 -0.1148 0.0460 0.097 Uiso 1 1 calc R
C26 C 0.8167(10) -0.0311(3) 0.0566(5) 0.114(3) Uani 1 1 d .
H12 H 0.9350 -0.0259 0.0775 0.137 Uiso 1 1 calc R
H13 H 0.7730 -0.0004 0.1034 0.137 Uiso 1 1 calc R
H14 H 0.7881 0.0007 0.0025 0.137 Uiso 1 1 calc R
C27 C 1.0352(5) -0.1904(3) 0.1830(3) 0.0505(9) Uani 1 1 d .
H15 H 1.0692 -0.1211 0.2062 0.061 Uiso 1 1 calc R
C28 C 1.0821(5) -0.2459(4) 0.2636(3) 0.0623(12) Uani 1 1 d .
H16 H 1.0205 -0.2287 0.3072 0.075 Uiso 1 1 calc R
H17 H 1.1984 -0.2295 0.2915 0.075 Uiso 1 1 calc R
H18 H 1.0574 -0.3148 0.2435 0.075 Uiso 1 1 calc R
C29 C 1.1319(6) -0.2142(4) 0.1107(3) 0.0667(12) Uani 1 1 d .
H19 H 1.0994 -0.1771 0.0606 0.080 Uiso 1 1 calc R
H20 H 1.1080 -0.2827 0.0888 0.080 Uiso 1 1 calc R
H21 H 1.2485 -0.1976 0.1378 0.080 Uiso 1 1 calc R
C30 C 0.7138(5) -0.3388(2) 0.1109(3) 0.0458(8) Uani 1 1 d .
H22 H 0.7832 -0.3723 0.1565 0.055 Uiso 1 1 calc R
C31 C 0.7265(7) -0.3840(4) 0.0165(3) 0.0733(14) Uani 1 1 d .
H26 H 0.8383 -0.3702 0.0114 0.088 Uiso 1 1 calc R
H27 H 0.6536 -0.3566 -0.0306 0.088 Uiso 1 1 calc R
H28 H 0.6954 -0.4535 0.0098 0.088 Uiso 1 1 calc R
C32 C 0.5371(5) -0.3605(3) 0.1203(3) 0.0518(10) Uani 1 1 d .
H23 H 0.5056 -0.4300 0.1132 0.062 Uiso 1 1 calc R
H24 H 0.4635 -0.3325 0.0740 0.062 Uiso 1 1 calc R
H25 H 0.5309 -0.3327 0.1796 0.062 Uiso 1 1 calc R
C33 C 0.2623(4) -0.3337(2) 0.5712(2) 0.0310(6) Uani 1 1 d .
C34 C 0.2195(4) -0.4146(2) 0.5049(2) 0.0363(7) Uani 1 1 d .
C35 C 0.2006(5) -0.5093(2) 0.5269(3) 0.0434(8) Uani 1 1 d .
C36 C 0.2239(5) -0.5244(2) 0.6171(3) 0.0447(9) Uani 1 1 d .
C37 C 0.2673(4) -0.4465(2) 0.6838(2) 0.0403(8) Uani 1 1 d .
C38 C 0.2883(4) -0.3524(2) 0.6610(2) 0.0341(7) Uani 1 1 d .

loop_
_atom_site_aniso_label
_atom_site_aniso_U_11
_atom_site_aniso_U_22
_atom_site_aniso_U_33
_atom_site_aniso_U_23
_atom_site_aniso_U_13
_atom_site_aniso_U_12
Si1 0.0407(5) 0.0179(4) 0.0381(5) 0.0037(3) 0.0188(4) 0.0082(3)
F1 0.0464(13) 0.0472(12) 0.0510(12) -0.0010(9) 0.0004(9) 0.0098(10)
F2 0.0750(17) 0.0746(17) 0.0440(12) 0.0118(11) 0.0009(11) 0.0444(14)
F3 0.108(2) 0.0524(14) 0.0704(15) 0.0395(12) 0.0444(14) 0.0481(14)
F4 0.0709(17) 0.0319(11) 0.1012(19) 0.0225(11) 0.0407(14) 0.0063(11)
F5 0.0348(11) 0.0353(10) 0.0655(13) 0.0117(9) 0.0125(9) 0.0065(8)
F6 0.0584(14) 0.0353(10) 0.0430(11) -0.0004(8) 0.0151(9) 0.0131(9)
F7 0.0700(16) 0.0248(10) 0.0823(16) -0.0099(10) 0.0310(13) 0.0088(10)
F8 0.0810(17) 0.0236(10) 0.1057(19) 0.0253(11) 0.0528(15) 0.0230(10)
F9 0.0740(16) 0.0477(13) 0.0635(14) 0.0332(11) 0.0342(12) 0.0304(11)
F10 0.0490(12) 0.0340(10) 0.0392(10) 0.0091(8) 0.0135(8) 0.0110(8)
N1 0.0325(14) 0.0208(11) 0.0356(13) 0.0054(9) 0.0113(10) 0.0069(10)
N2 0.0354(14) 0.0219(12) 0.0340(13) 0.0038(9) 0.0168(10) 0.0067(10)
N3 0.0359(14) 0.0205(11) 0.0335(13) 0.0041(9) 0.0148(10) 0.0067(10)
C1 0.0306(16) 0.0197(13) 0.0336(15) 0.0039(11) 0.0108(12) 0.0050(11)
C2 0.0317(16) 0.0189(13) 0.0371(15) 0.0061(11) 0.0108(12) 0.0068(11)
C3 0.0343(17) 0.0191(13) 0.0359(15) 0.0021(11) 0.0110(12) 0.0089(12)
C4 0.0303(16) 0.0217(13) 0.0300(14) 0.0029(10) 0.0076(11) 0.0071(11)
C5 0.0325(16) 0.0240(14) 0.0295(14) 0.0040(11) 0.0109(11) 0.0076(12)
C6 0.0353(17) 0.0218(14) 0.0329(15) 0.0037(11) 0.0114(12) 0.0060(12)
C7 0.047(2) 0.0272(15) 0.0399(17) 0.0086(12) 0.0223(14) 0.0129(13)
C8 0.0462(19) 0.0261(15) 0.0397(17) 0.0083(12) 0.0223(14) 0.0118(13)
C9 0.0327(17) 0.0208(13) 0.0357(15) 0.0005(11) 0.0132(12) 0.0053(12)
C10 0.0302(16) 0.0209(13) 0.0369(15) 0.0013(11) 0.0134(12) 0.0055(11)
C11 0.0317(16) 0.0211(14) 0.0393(16) 0.0041(11) 0.0150(12) 0.0080(12)
C12 0.042(2) 0.0291(16) 0.0518(19) 0.0115(14) 0.0210(15) 0.0184(14)
C13 0.0404(19) 0.0325(16) 0.0482(19) 0.0163(14) 0.0192(15) 0.0192(14)
C14 0.0297(16) 0.0248(14) 0.0357(15) 0.0053(11) 0.0103(12) 0.0082(12)
C15 0.0311(16) 0.0220(14) 0.0360(15) 0.0067(11) 0.0098(12) 0.0085(11)
C16 0.0400(18) 0.0280(15) 0.0333(15) 0.0081(12) 0.0168(13) 0.0148(13)
C17 0.043(2) 0.0359(17) 0.0354(16) 0.0039(13) 0.0113(13) 0.0139(14)
C18 0.061(2) 0.053(2) 0.0339(17) 0.0112(15) 0.0154(16) 0.0308(19)
C19 0.068(3) 0.042(2) 0.051(2) 0.0234(16) 0.0331(19) 0.0343(19)
C20 0.060(2) 0.0295(17) 0.059(2) 0.0141(15) 0.0349(19) 0.0132(16)
C21 0.0364(18) 0.0295(15) 0.0421(17) 0.0096(13) 0.0163(13) 0.0118(13)
C22 0.0374(17) 0.0184(13) 0.0380(16) 0.0049(11) 0.0142(13) 0.0060(12)
C23 0.0402(18) 0.0202(14) 0.0445(17) 0.0036(12) 0.0198(14) 0.0073(12)
C24 0.114(4) 0.061(3) 0.069(3) 0.037(2) 0.060(3) 0.058(3)
C25 0.081(3) 0.115(4) 0.075(3) 0.056(3) 0.037(3) 0.066(3)
C26 0.220(8) 0.046(3) 0.140(5) 0.053(3) 0.137(6) 0.054(4)
C27 0.046(2) 0.043(2) 0.061(2) -0.0049(17) 0.0198(18) -0.0012(17)
C28 0.040(2) 0.083(3) 0.055(2) 0.012(2) -0.0014(17) -0.006(2)
C29 0.051(3) 0.081(3) 0.071(3) -0.008(2) 0.025(2) 0.015(2)
C30 0.044(2) 0.0275(16) 0.061(2) -0.0010(15) 0.0046(16) 0.0052(15)
C31 0.079(4) 0.057(3) 0.078(3) -0.027(2) 0.025(3) 0.000(2)
C32 0.042(2) 0.0359(19) 0.073(3) 0.0061(17) 0.0101(18) -0.0022(16)
C33 0.0318(17) 0.0209(14) 0.0445(17) 0.0060(12) 0.0147(13) 0.0088(12)
C34 0.0405(19) 0.0287(16) 0.0454(18) 0.0046(13) 0.0182(14) 0.0124(13)
C35 0.046(2) 0.0232(16) 0.066(2) -0.0002(15) 0.0241(17) 0.0095(14)
C36 0.049(2) 0.0226(15) 0.077(3) 0.0195(16) 0.0343(19) 0.0182(14)
C37 0.047(2) 0.0334(17) 0.053(2) 0.0220(15) 0.0247(16) 0.0189(15)
C38 0.0391(18) 0.0253(15) 0.0453(18) 0.0108(13) 0.0188(14) 0.0129(13)

loop_
_atom_type_symbol
_atom_type_description
_atom_type_scat_dispersion_real
_atom_type_scat_dispersion_imag
_atom_type_scat_source
C C 0.0033 0.0016 'International Tables Vol C Tables 4.2.6.8 and 6.1.1.4'
H H 0.0000 0.0000 'International Tables Vol C Tables 4.2.6.8 and 6.1.1.4'
N N 0.0061 0.0033 'International Tables Vol C Tables 4.2.6.8 and 6.1.1.4'
F F 0.0171 0.0103 'International Tables Vol C Tables 4.2.6.8 and 6.1.1.4'
Si Si 0.0817 0.0704 'International Tables Vol C Tables 4.2.6.8 and 6.1.1.4'

loop_
_geom_angle_atom_site_label_1
_geom_angle_atom_site_label_2
_geom_angle_atom_site_label_3
_geom_angle
_geom_angle_site_symmetry_1
_geom_angle_site_symmetry_3
C23 Si1 C24 104.66(17) . .
C23 Si1 C30 107.86(16) . .
C24 Si1 C30 114.4(2) . .
C23 Si1 C27 107.68(17) . .
C24 Si1 C27 111.1(2) . .
C30 Si1 C27 110.77(18) . .
C4 N1 C1 106.4(2) . .
C9 N2 C6 108.3(2) . .
C9 N2 H7 125.9 . .
C6 N2 H7 125.9 . .
C11 N3 C14 106.1(2) . .
N1 C1 C15 119.0(2) . 2_556
N1 C1 C2 110.4(2) . .
C15 C1 C2 130.5(3) 2_556 .
C3 C2 C1 106.2(2) . .
C3 C2 H1 126.9 . .
C1 C2 H1 126.9 . .
C2 C3 C4 106.1(2) . .
C2 C3 H2 126.9 . .
C4 C3 H2 126.9 . .
N1 C4 C5 118.7(2) . .
N1 C4 C3 110.8(2) . .
C5 C4 C3 130.3(3) . .
C6 C5 C4 127.2(3) . .
C6 C5 C16 117.8(2) . .
C4 C5 C16 115.0(3) . .
N2 C6 C5 126.8(3) . .
N2 C6 C7 107.7(3) . .
C5 C6 C7 125.5(3) . .
C8 C7 C6 107.8(3) . .
C8 C7 H3 126.1 . .
C6 C7 H3 126.1 . .
C7 C8 C9 107.4(3) . .
C7 C8 H4 126.3 . .
C9 C8 H4 126.3 . .
N2 C9 C10 125.7(3) . .
N2 C9 C8 108.9(3) . .
C10 C9 C8 125.4(3) . .
C9 C10 C11 125.7(3) . .
C9 C10 C22 117.2(2) . .
C11 C10 C22 116.8(3) . .
N3 C11 C10 125.4(3) . .
N3 C11 C12 110.4(2) . .
C10 C11 C12 123.9(3) . .
C13 C12 C11 106.6(3) . .
C13 C12 H5 126.7 . .
C11 C12 H5 126.7 . .
C12 C13 C14 107.5(3) . .
C12 C13 H6 126.2 . .
C14 C13 H6 126.2 . .
N3 C14 C15 126.3(3) . .
N3 C14 C13 109.3(2) . .
C15 C14 C13 124.4(3) . .
C1 C15 C14 128.1(3) 2_556 .
C1 C15 C33 114.9(2) 2_556 .
C14 C15 C33 116.9(3) . .
C21 C16 C17 116.1(3) . .
C21 C16 C5 122.8(3) . .
C17 C16 C5 121.0(3) . .
F1 C17 C16 120.1(3) . .
F1 C17 C18 117.4(3) . .
C16 C17 C18 122.5(3) . .
F2 C18 C19 119.7(3) . .
F2 C18 C17 120.9(4) . .
C19 C18 C17 119.4(3) . .
F3 C19 C18 120.2(4) . .
F3 C19 C20 119.7(4) . .
C18 C19 C20 120.1(3) . .
F4 C20 C19 120.9(3) . .
F4 C20 C21 120.2(4) . .
C19 C20 C21 118.9(3) . .
F5 C21 C16 119.8(3) . .
F5 C21 C20 117.2(3) . .
C16 C21 C20 123.0(3) . .
C23 C22 C10 174.4(3) . .
C22 C23 Si1 170.9(3) . .
C26 C24 C25 110.1(4) . .
C26 C24 Si1 112.9(4) . .
C25 C24 Si1 110.0(3) . .
C26 C24 H8 107.9 . .
C25 C24 H8 107.9 . .
Si1 C24 H8 107.9 . .
C24 C25 H9 109.5 . .
C24 C25 H10 109.5 . .
H9 C25 H10 109.5 . .
C24 C25 H11 109.5 . .
H9 C25 H11 109.5 . .
H10 C25 H11 109.5 . .
C24 C26 H12 109.5 . .
C24 C26 H13 109.5 . .
H12 C26 H13 109.5 . .
C24 C26 H14 109.5 . .
H12 C26 H14 109.5 . .
H13 C26 H14 109.5 . .
C28 C27 C29 111.8(4) . .
C28 C27 Si1 111.6(3) . .
C29 C27 Si1 113.7(3) . .
C28 C27 H15 106.4 . .
C29 C27 H15 106.4 . .
Si1 C27 H15 106.4 . .
C27 C28 H16 109.5 . .
C27 C28 H17 109.5 . .
H16 C28 H17 109.5 . .
C27 C28 H18 109.5 . .
H16 C28 H18 109.5 . .
H17 C28 H18 109.5 . .
C27 C29 H19 109.5 . .
C27 C29 H20 109.5 . .
H19 C29 H20 109.5 . .
C27 C29 H21 109.5 . .
H19 C29 H21 109.5 . .
H20 C29 H21 109.5 . .
C32 C30 C31 110.1(3) . .
C32 C30 Si1 114.7(3) . .
C31 C30 Si1 111.4(3) . .
C32 C30 H22 106.7 . .
C31 C30 H22 106.7 . .
Si1 C30 H22 106.7 . .
C30 C31 H26 109.5 . .
C30 C31 H27 109.5 . .
H26 C31 H27 109.5 . .
C30 C31 H28 109.5 . .
H26 C31 H28 109.5 . .
H27 C31 H28 109.5 . .
C30 C32 H23 109.5 . .
C30 C32 H24 109.5 . .
H23 C32 H24 109.5 . .
C30 C32 H25 109.5 . .
H23 C32 H25 109.5 . .
H24 C32 H25 109.5 . .
C38 C33 C34 116.4(3) . .
C38 C33 C15 122.1(3) . .
C34 C33 C15 121.4(3) . .
F6 C34 C35 117.6(3) . .
F6 C34 C33 120.2(3) . .
C35 C34 C33 122.2(3) . .
F7 C35 C36 120.7(3) . .
F7 C35 C34 119.9(3) . .
C36 C35 C34 119.4(3) . .
F8 C36 C37 120.3(3) . .
F8 C36 C35 119.9(3) . .
C37 C36 C35 119.8(3) . .
F9 C37 C36 119.9(3) . .
F9 C37 C38 119.9(3) . .
C36 C37 C38 120.2(3) . .
F10 C38 C33 121.2(3) . .
F10 C38 C37 116.9(3) . .
C33 C38 C37 121.9(3) . .

loop_
_geom_bond_atom_site_label_1
_geom_bond_atom_site_label_2
_geom_bond_distance
_geom_bond_site_symmetry_2
Si1 C23 1.846(3) .
Si1 C24 1.862(4) .
Si1 C30 1.882(4) .
Si1 C27 1.900(4) .
F1 C17 1.337(4) .
F2 C18 1.329(4) .
F3 C19 1.337(4) .
F4 C20 1.337(4) .
F5 C21 1.338(4) .
F6 C34 1.345(4) .
F7 C35 1.341(4) .
F8 C36 1.344(3) .
F9 C37 1.352(4) .
F10 C38 1.344(4) .
N1 C4 1.349(4) .
N1 C1 1.354(4) .
N2 C9 1.358(4) .
N2 C6 1.383(4) .
N2 H7 0.8600 .
N3 C11 1.366(4) .
N3 C14 1.378(4) .
C1 C15 1.397(4) 2_556
C1 C2 1.471(4) .
C2 C3 1.345(4) .
C2 H1 0.9300 .
C3 C4 1.468(4) .
C3 H2 0.9300 .
C4 C5 1.405(4) .
C5 C6 1.395(4) .
C5 C16 1.509(4) .
C6 C7 1.434(4) .
C7 C8 1.357(4) .
C7 H3 0.9300 .
C8 C9 1.430(4) .
C8 H4 0.9300 .
C9 C10 1.408(4) .
C10 C11 1.409(4) .
C10 C22 1.434(4) .
C11 C12 1.436(4) .
C12 C13 1.347(4) .
C12 H5 0.9300 .
C13 C14 1.441(4) .
C13 H6 0.9300 .
C14 C15 1.409(4) .
C15 C1 1.397(4) 2_556
C15 C33 1.508(4) .
C16 C21 1.382(5) .
C16 C17 1.384(5) .
C17 C18 1.390(5) .
C18 C19 1.372(6) .
C19 C20 1.379(6) .
C20 C21 1.389(4) .
C22 C23 1.210(4) .
C24 C26 1.483(7) .
C24 C25 1.571(7) .
C24 H8 0.9800 .
C25 H9 0.9600 .
C25 H10 0.9600 .
C25 H11 0.9600 .
C26 H12 0.9600 .
C26 H13 0.9600 .
C26 H14 0.9600 .
C27 C28 1.500(6) .
C27 C29 1.543(5) .
C27 H15 0.9800 .
C28 H16 0.9600 .
C28 H17 0.9600 .
C28 H18 0.9600 .
C29 H19 0.9600 .
C29 H20 0.9600 .
C29 H21 0.9600 .
C30 C32 1.524(5) .
C30 C31 1.541(6) .
C30 H22 0.9800 .
C31 H26 0.9600 .
C31 H27 0.9600 .
C31 H28 0.9600 .
C32 H23 0.9600 .
C32 H24 0.9600 .
C32 H25 0.9600 .
C33 C38 1.382(4) .
C33 C34 1.389(5) .
C34 C35 1.387(4) .
C35 C36 1.375(5) .
C36 C37 1.363(5) .
C37 C38 1.385(4) .
